data_4064103
loop_
_publ_author_name
'Cabeza, Javier A.'
'del R\'io, Ignacio'
'P\'erez-Carre\~no, Enrique'
'Pruneda, Vanessa'

_publ_section_title
;
 Reactivity of Cationic Triruthenium Carbonyl Clusters: From Pyrimidinium
 Ligands to N-Heterocyclic Carbenes
;
_journal_issue 5
_journal_name_full Organometallics
_journal_page_first 1148
_journal_paper_doi 10.1021/om101130g
_journal_volume 30
_journal_year 2011
_chemical_formula_moiety 'C15 H7 N2 O10 Ru3, B F4'
_chemical_formula_sum 'C15 H7 B F4 N2 O10 Ru3'
_chemical_formula_weight 765.25
_chemical_name_systematic
;
 ?
;
_space_group_IT_number 14
_symmetry_cell_setting monoclinic
_symmetry_space_group_name_Hall '-P 2ybc'
_symmetry_space_group_name_H-M 'P 1 21/c 1'
_atom_sites_solution_hydrogens geom
_atom_sites_solution_primary direct
_atom_sites_solution_secondary difmap
_audit_creation_method SHELXL-97
_cell_angle_alpha 90.00
_cell_angle_beta 125.8950(10)
_cell_angle_gamma 90.00
_cell_formula_units_Z 4
_cell_length_a 15.3221(10)
_cell_length_b 10.0820(6)
_cell_length_c 18.643(2)
_cell_measurement_reflns_used 4456
_cell_measurement_temperature 293(2)
_cell_measurement_theta_max 25.350
_cell_measurement_theta_min 0.407
_cell_volume 2333.0(3)
_computing_cell_refinement 'HKL Scalepack (Otwinowski & Minor 1997)'
_computing_data_collection 'Collect (Bruker AXS BV, 1997-2004)'
_computing_data_reduction 'HKL Denzo and Scalepack (Otwinowski & Minor 1997)'
_computing_molecular_graphics 'PLATON (Spek, 2008)'
_computing_publication_material 'SHELXL-97 (Sheldrick, 2008)'
_computing_structure_refinement 'SHELXL-97 (Sheldrick, 2008)'
_computing_structure_solution 'DIRDIF-2008 (Beurskens et al., 2008)'
_diffrn_ambient_temperature 293(2)
_diffrn_detector_area_resol_mean 9
_diffrn_measured_fraction_theta_full 1.000
_diffrn_measured_fraction_theta_max 1.000
_diffrn_measurement_device '95mm CCD camera on \k-goniostat'
_diffrn_measurement_device_type KappaCCD
_diffrn_measurement_method CCD
_diffrn_radiation_monochromator 'horizonally mounted graphite crystal'
_diffrn_radiation_source 'fine-focus sealed tube'
_diffrn_radiation_type MoK\a
_diffrn_radiation_wavelength 0.71073
_diffrn_reflns_av_R_equivalents 0.0000
_diffrn_reflns_av_sigmaI/netI 0.0802
_diffrn_reflns_limit_h_max 18
_diffrn_reflns_limit_h_min 0
_diffrn_reflns_limit_k_max 0
_diffrn_reflns_limit_k_min -12
_diffrn_reflns_limit_l_max 17
_diffrn_reflns_limit_l_min -22
_diffrn_reflns_number 34664
_diffrn_reflns_theta_full 25.35
_diffrn_reflns_theta_max 25.35
_diffrn_reflns_theta_min 2.19
_exptl_absorpt_coefficient_mu 2.001
_exptl_absorpt_correction_T_max 1.070
_exptl_absorpt_correction_T_min 0.907
_exptl_absorpt_correction_type multi-scan
_exptl_absorpt_process_details
;
 R.H. Blessing, Acta Cryst. (1995), A51, 33-38
;
_exptl_crystal_colour yellow
_exptl_crystal_density_diffrn 2.179
_exptl_crystal_density_method 'not measured'
_exptl_crystal_description prism
_exptl_crystal_F_000 1456
_exptl_crystal_size_max 0.15
_exptl_crystal_size_mid 0.07
_exptl_crystal_size_min 0.07
_refine_diff_density_max 1.053
_refine_diff_density_min -1.722
_refine_diff_density_rms 0.467
_refine_ls_extinction_method none
_refine_ls_goodness_of_fit_ref 1.003
_refine_ls_hydrogen_treatment constr
_refine_ls_matrix_type full
_refine_ls_number_parameters 316
_refine_ls_number_reflns 4268
_refine_ls_number_restraints 0
_refine_ls_restrained_S_all 1.003
_refine_ls_R_factor_all 0.0877
_refine_ls_R_factor_gt 0.0468
_refine_ls_shift/su_max 0.000
_refine_ls_shift/su_mean 0.000
_refine_ls_structure_factor_coef Fsqd
_refine_ls_weighting_details
; calc
 [1.00000+-1.00000exp(-165.00(sin\q/\l)^2^)]/
   [\s^2^(Fo^2^)+0.0000+0.0000*P+(0.0729P)^2^+0.0000sin\q/\l]
 where P = 0.33333Fo^2^ + 0.66667Fc^2^
;
_refine_ls_weighting_scheme calc
_refine_ls_wR_factor_gt 0.0989
_refine_ls_wR_factor_ref 0.1357
_reflns_number_gt 3097
_reflns_number_total 4268
_reflns_threshold_expression >2\s(I)
_cod_data_source_file om101130g_si_002.cif
_cod_data_source_block 4_(v64)
_cod_original_sg_symbol_H-M 'P 21/c'
_cod_database_code 4064103

loop_
_symmetry_equiv_pos_as_xyz
'x, y, z'
'-x, y+1/2, -z+1/2'
'-x, -y, -z'
'x, -y-1/2, z-1/2'

loop_
_atom_site_label
_atom_site_type_symbol
_atom_site_fract_x
_atom_site_fract_y
_atom_site_fract_z
_atom_site_U_iso_or_equiv
_atom_site_adp_type
_atom_site_occupancy
_atom_site_symmetry_multiplicity
_atom_site_calc_flag
_atom_site_refinement_flags
C1 C 0.6775(6) 0.8132(7) 0.4450(5) 0.0345(18) Uani 1 1 d .
C2 C 0.5295(7) 0.7785(8) 0.4505(6) 0.050(2) Uani 1 1 d .
H2 H 0.5050 0.7570 0.4844 0.060 Uiso 1 1 calc R
C3 C 0.4561(7) 0.8093(8) 0.3619(6) 0.056(3) Uani 1 1 d .
H3 H 0.3822 0.8047 0.3339 0.067 Uiso 1 1 calc R
C4 C 0.4981(7) 0.8465(8) 0.3184(6) 0.054(2) Uani 1 1 d .
H4 H 0.4518 0.8701 0.2590 0.065 Uiso 1 1 calc R
C5 C 0.6415(7) 0.8988(10) 0.3045(5) 0.060(3) Uani 1 1 d .
H5A H 0.6672 0.8253 0.2889 0.090 Uiso 1 1 calc R
H5B H 0.6986 0.9620 0.3382 0.090 Uiso 1 1 calc R
H5C H 0.5823 0.9402 0.2516 0.090 Uiso 1 1 calc R
C101 C 0.8552(7) 0.9916(10) 0.5078(5) 0.056(3) Uani 1 1 d .
C102 C 0.8607(7) 0.7402(9) 0.4379(5) 0.053(2) Uani 1 1 d .
C103 C 1.0012(7) 0.8056(9) 0.6168(6) 0.053(2) Uani 1 1 d .
C201 C 0.7216(7) 0.8652(10) 0.6660(5) 0.052(2) Uani 1 1 d .
C202 C 0.6816(8) 0.5823(9) 0.6253(6) 0.052(2) Uani 1 1 d .
C203 C 0.8847(8) 0.6758(10) 0.7334(6) 0.063(3) Uani 1 1 d .
C301 C 0.8708(8) 0.4403(10) 0.4828(6) 0.059(2) Uani 1 1 d .
C302 C 0.7986(7) 0.3695(9) 0.5903(5) 0.053(2) Uani 1 1 d .
C303 C 0.9757(8) 0.5360(8) 0.6568(6) 0.055(2) Uani 1 1 d .
C304 C 0.6784(7) 0.5384(8) 0.4413(6) 0.048(2) Uani 1 1 d .
B1 B 0.5695(10) 0.1849(11) 0.3922(8) 0.061(3) Uani 1 1 d .
F1 F 0.5272(6) 0.2863(6) 0.4122(5) 0.107(2) Uani 1 1 d .
F2 F 0.6075(6) 0.0886(6) 0.4530(4) 0.105(2) Uani 1 1 d .
F3 F 0.4932(5) 0.1403(6) 0.3093(4) 0.105(2) Uani 1 1 d .
F4 F 0.6511(6) 0.2398(7) 0.3916(5) 0.102(2) Uani 1 1 d .
N1 N 0.6351(5) 0.7793(6) 0.4880(4) 0.0373(16) Uani 1 1 d .
N2 N 0.6051(5) 0.8503(6) 0.3585(4) 0.0437(17) Uani 1 1 d .
O101 O 0.8694(6) 1.0983(7) 0.4994(5) 0.088(2) Uani 1 1 d .
O102 O 0.8717(6) 0.7019(7) 0.3861(5) 0.079(2) Uani 1 1 d .
O103 O 1.0883(5) 0.8173(7) 0.6714(5) 0.085(2) Uani 1 1 d .
O201 O 0.7042(5) 0.9457(8) 0.6969(5) 0.083(2) Uani 1 1 d .
O202 O 0.6351(7) 0.4974(7) 0.6292(6) 0.094(2) Uani 1 1 d .
O203 O 0.9591(7) 0.6504(9) 0.8021(4) 0.110(3) Uani 1 1 d .
O301 O 0.8926(6) 0.3915(7) 0.4423(5) 0.083(2) Uani 1 1 d .
O302 O 0.7842(6) 0.2784(7) 0.6165(4) 0.085(2) Uani 1 1 d .
O303 O 1.0601(5) 0.5327(7) 0.7171(4) 0.085(2) Uani 1 1 d .
O304 O 0.5960(5) 0.5378(6) 0.3778(4) 0.069(2) Uani 1 1 d .
Ru1 Ru 0.84577(5) 0.80608(6) 0.52483(4) 0.0368(2) Uani 1 1 d .
Ru2 Ru 0.76065(5) 0.72162(6) 0.61997(4) 0.0376(2) Uani 1 1 d .
Ru3 Ru 0.82701(5) 0.52876(6) 0.54929(4) 0.0387(2) Uani 1 1 d .
H100 H 0.8425 0.8557 0.6188 0.050 Uiso 1 1 d .

loop_
_atom_site_aniso_label
_atom_site_aniso_U_11
_atom_site_aniso_U_22
_atom_site_aniso_U_33
_atom_site_aniso_U_23
_atom_site_aniso_U_13
_atom_site_aniso_U_12
C1 0.037(4) 0.030(4) 0.032(4) 0.000(3) 0.018(4) 0.001(3)
C2 0.051(6) 0.036(5) 0.057(6) -0.002(4) 0.029(5) 0.002(4)
C3 0.040(5) 0.049(6) 0.053(6) 0.010(4) 0.014(5) 0.004(4)
C4 0.050(6) 0.039(5) 0.041(5) 0.006(4) 0.009(5) 0.001(4)
C5 0.066(6) 0.070(7) 0.045(5) 0.015(5) 0.033(5) 0.004(5)
C101 0.053(6) 0.056(6) 0.043(5) -0.002(5) 0.019(5) -0.018(5)
C102 0.060(6) 0.066(6) 0.032(5) -0.001(4) 0.025(5) -0.002(5)
C103 0.045(6) 0.068(6) 0.042(5) -0.012(4) 0.022(5) -0.001(5)
C201 0.047(5) 0.067(7) 0.045(5) -0.008(5) 0.028(5) 0.000(5)
C202 0.068(6) 0.047(6) 0.055(5) 0.005(4) 0.044(5) 0.003(5)
C203 0.069(7) 0.076(7) 0.042(5) 0.000(5) 0.032(5) 0.022(5)
C301 0.066(6) 0.053(6) 0.067(6) -0.008(5) 0.044(6) -0.003(5)
C302 0.070(6) 0.044(6) 0.044(5) 0.007(4) 0.033(5) 0.009(5)
C303 0.058(6) 0.048(6) 0.051(5) 0.002(4) 0.026(5) 0.014(5)
C304 0.052(6) 0.034(5) 0.049(5) 0.001(4) 0.024(5) 0.006(4)
B1 0.071(8) 0.049(7) 0.063(8) -0.001(6) 0.038(7) 0.001(6)
F1 0.154(7) 0.083(5) 0.150(6) 0.024(4) 0.126(6) 0.037(4)
F2 0.152(6) 0.055(4) 0.074(4) 0.009(3) 0.048(4) 0.005(4)
F3 0.105(5) 0.088(5) 0.070(4) 0.000(4) 0.022(4) -0.023(4)
F4 0.092(5) 0.106(5) 0.120(5) -0.014(4) 0.069(4) -0.004(4)
N1 0.034(4) 0.039(4) 0.033(3) 0.000(3) 0.016(3) 0.001(3)
N2 0.041(4) 0.038(4) 0.033(4) 0.002(3) 0.011(3) -0.001(3)
O101 0.097(5) 0.051(4) 0.089(5) 0.003(4) 0.039(4) -0.024(4)
O102 0.097(6) 0.100(6) 0.060(4) -0.001(4) 0.058(4) 0.009(4)
O103 0.040(4) 0.116(6) 0.065(5) -0.022(4) 0.013(4) -0.002(4)
O201 0.073(5) 0.085(5) 0.105(6) -0.031(4) 0.059(5) 0.003(4)
O202 0.121(7) 0.064(5) 0.141(7) 0.015(5) 0.102(6) 0.004(5)
O203 0.094(6) 0.169(8) 0.034(4) 0.017(5) 0.020(4) 0.059(6)
O301 0.106(6) 0.078(5) 0.103(5) -0.025(4) 0.082(5) 0.001(4)
O302 0.122(7) 0.058(5) 0.070(5) 0.013(4) 0.053(5) -0.002(4)
O303 0.049(4) 0.101(6) 0.056(4) 0.006(4) 0.003(4) 0.025(4)
O304 0.060(4) 0.047(4) 0.048(4) -0.005(3) 0.003(4) 0.000(3)
Ru1 0.0381(4) 0.0380(4) 0.0297(4) -0.0008(3) 0.0172(3) -0.0007(3)
Ru2 0.0421(4) 0.0399(4) 0.0304(4) 0.0006(3) 0.0210(3) 0.0062(3)
Ru3 0.0428(4) 0.0351(4) 0.0330(4) -0.0013(3) 0.0193(3) 0.0061(3)

loop_
_atom_type_symbol
_atom_type_description
_atom_type_scat_dispersion_real
_atom_type_scat_dispersion_imag
_atom_type_scat_source
C C 0.0033 0.0016 'International Tables Vol C Tables 4.2.6.8 and 6.1.1.4'
H H 0.0000 0.0000 'International Tables Vol C Tables 4.2.6.8 and 6.1.1.4'
B B 0.0013 0.0007 'International Tables Vol C Tables 4.2.6.8 and 6.1.1.4'
F F 0.0171 0.0103 'International Tables Vol C Tables 4.2.6.8 and 6.1.1.4'
N N 0.0061 0.0033 'International Tables Vol C Tables 4.2.6.8 and 6.1.1.4'
O O 0.0106 0.0060 'International Tables Vol C Tables 4.2.6.8 and 6.1.1.4'
Ru Ru -1.2594 0.8363 'International Tables Vol C Tables 4.2.6.8 and 6.1.1.4'

loop_
_geom_angle_atom_site_label_1
_geom_angle_atom_site_label_2
_geom_angle_atom_site_label_3
_geom_angle
N1 C1 N2 115.6(7)
N1 C1 Ru1 113.2(5)
N2 C1 Ru1 131.2(6)
N1 C2 C3 120.7(9)
N1 C2 H2 119.6
C3 C2 H2 119.6
C4 C3 C2 116.1(8)
C4 C3 H3 121.9
C2 C3 H3 121.9
N2 C4 C3 121.8(8)
N2 C4 H4 119.1
C3 C4 H4 119.1
N2 C5 H5A 109.5
N2 C5 H5B 109.5
H5A C5 H5B 109.5
N2 C5 H5C 109.5
H5A C5 H5C 109.5
H5B C5 H5C 109.5
O101 C101 Ru1 173.9(9)
O102 C102 Ru1 178.5(9)
O103 C103 Ru1 173.1(8)
O201 C201 Ru2 176.2(8)
O202 C202 Ru2 179.1(10)
O203 C203 Ru2 178.7(9)
O301 C301 Ru3 177.6(9)
O302 C302 Ru3 178.0(8)
O303 C303 Ru3 176.1(8)
O304 C304 Ru3 175.5(8)
F2 B1 F3 112.4(9)
F2 B1 F4 110.7(10)
F3 B1 F4 107.7(10)
F2 B1 F1 110.5(10)
F3 B1 F1 109.1(10)
F4 B1 F1 106.2(9)
C2 N1 C1 123.6(7)
C2 N1 Ru2 126.8(6)
C1 N1 Ru2 109.6(5)
C4 N2 C1 122.0(7)
C4 N2 C5 116.7(7)
C1 N2 C5 121.3(7)
C102 Ru1 C101 98.2(4)
C102 Ru1 C103 93.1(4)
C101 Ru1 C103 88.6(4)
C102 Ru1 C1 96.9(3)
C101 Ru1 C1 91.7(3)
C103 Ru1 C1 169.9(3)
C102 Ru1 Ru3 82.4(3)
C101 Ru1 Ru3 178.8(3)
C103 Ru1 Ru3 92.4(3)
C1 Ru1 Ru3 87.1(2)
C102 Ru1 Ru2 138.8(3)
C101 Ru1 Ru2 119.8(3)
C103 Ru1 Ru2 102.6(3)
C1 Ru1 Ru2 68.5(2)
Ru3 Ru1 Ru2 59.39(2)
C203 Ru2 C202 90.8(4)
C203 Ru2 C201 93.2(4)
C202 Ru2 C201 99.0(4)
C203 Ru2 N1 172.5(4)
C202 Ru2 N1 95.2(3)
C201 Ru2 N1 90.2(3)
C203 Ru2 Ru3 87.3(3)
C202 Ru2 Ru3 86.0(3)
C201 Ru2 Ru3 174.9(3)
N1 Ru2 Ru3 88.70(17)
C203 Ru2 Ru1 103.9(3)
C202 Ru2 Ru1 141.8(3)
C201 Ru2 Ru1 114.8(3)
N1 Ru2 Ru1 68.65(18)
Ru3 Ru2 Ru1 60.23(2)
C302 Ru3 C301 96.5(4)
C302 Ru3 C303 91.3(4)
C301 Ru3 C303 92.4(4)
C302 Ru3 C304 93.0(4)
C301 Ru3 C304 89.7(4)
C303 Ru3 C304 175.0(4)
C302 Ru3 Ru2 99.2(3)
C301 Ru3 Ru2 163.9(3)
C303 Ru3 Ru2 91.0(3)
C304 Ru3 Ru2 85.8(2)
C302 Ru3 Ru1 159.5(3)
C301 Ru3 Ru1 104.0(3)
C303 Ru3 Ru1 87.8(3)
C304 Ru3 Ru1 87.3(2)
Ru2 Ru3 Ru1 60.38(2)

loop_
_geom_bond_atom_site_label_1
_geom_bond_atom_site_label_2
_geom_bond_distance
C1 N1 1.339(10)
C1 N2 1.368(9)
C1 Ru1 2.090(7)
C2 N1 1.334(10)
C2 C3 1.383(11)
C2 H2 0.9300
C3 C4 1.351(12)
C3 H3 0.9300
C4 N2 1.346(10)
C4 H4 0.9300
C5 N2 1.492(10)
C5 H5A 0.9600
C5 H5B 0.9600
C5 H5C 0.9600
C101 O101 1.127(10)
C101 Ru1 1.916(10)
C102 O102 1.140(10)
C102 Ru1 1.886(10)
C103 O103 1.113(9)
C103 Ru1 1.955(9)
C201 O201 1.115(10)
C201 Ru2 1.947(10)
C202 O202 1.143(10)
C202 Ru2 1.895(10)
C203 O203 1.138(10)
C203 Ru2 1.893(10)
C301 O301 1.104(10)
C301 Ru3 1.939(11)
C302 O302 1.122(10)
C302 Ru3 1.934(10)
C303 O303 1.110(10)
C303 Ru3 1.964(10)
C304 O304 1.116(9)
C304 Ru3 1.967(9)
B1 F2 1.339(12)
B1 F3 1.356(12)
B1 F4 1.374(13)
B1 F1 1.374(13)
N1 Ru2 2.132(6)
Ru1 Ru3 2.8743(9)
Ru1 Ru2 2.8784(9)
Ru1 H100 1.85
Ru2 Ru3 2.8498(9)
Ru2 H100 1.85
